data_4319414
loop_
_publ_author_name
'Rodolphe Cl\'erac'
'F. Albert Cotton'
'Lee M. Daniels'
'Kim R. Dunbar'
'Carlos A. Murillo'
'Xiaoping Wang'

_publ_section_title
;
 Tuning the Metal-Metal Bonds in the Linear Tricobalt Compound
 Co3(dpa)4Cl2: Bond-Stretch and Spin-State Isomers
;
_journal_name_full 'Inorganic Chemistry'
_journal_page_first 1256
_journal_page_last 1264
_journal_paper_doi 10.1021/ic001068i
_journal_volume 40
_journal_year 2001
_chemical_compound_source synthesis
_chemical_formula_structural Co3(dpa)4Cl2.C6H12
_chemical_formula_sum 'C46 H44 Cl2 Co3 N12'
_chemical_formula_weight 1012.62
_chemical_name_systematic
; 
 ? 
;
_space_group_IT_number 56
_symmetry_cell_setting orthorhombic
_symmetry_space_group_name_Hall '-P 2ab 2ac'
_symmetry_space_group_name_H-M 'P c c n'
_atom_sites_solution_hydrogens geom
_atom_sites_solution_primary direct
_atom_sites_solution_secondary difmap
_audit_creation_method SHELXL
_cell_angle_alpha 90.00
_cell_angle_beta 90.00
_cell_angle_gamma 90.00
_cell_formula_units_Z 4
_cell_length_a 13.092(1)
_cell_length_b 14.269(2)
_cell_length_c 23.928(2)
_cell_measurement_reflns_used 5902
_cell_measurement_temperature 296(2)
_cell_measurement_theta_max 25.491
_cell_measurement_theta_min 2.277
_cell_volume 4470.0(8)
_computing_cell_refinement SAINT
_computing_data_collection SMART
_computing_data_reduction SAINT
_computing_structure_refinement 'SHELXL-93 (Sheldrick, 1993)'
_computing_structure_solution 'SHELXS-86 (Sheldrick, 1990)'
_diffrn_ambient_temperature 296(2)
_diffrn_measurement_device 'Bruker SMART 1000'
_diffrn_measurement_method '\w scans'
_diffrn_radiation_monochromator graphite
_diffrn_radiation_source 'normal-focus sealed tube'
_diffrn_radiation_type MoK\a
_diffrn_radiation_wavelength 0.71073
_diffrn_reflns_av_R_equivalents 0.0227
_diffrn_reflns_av_sigmaI/netI 0.0136
_diffrn_reflns_limit_h_max 15
_diffrn_reflns_limit_h_min -15
_diffrn_reflns_limit_k_max 17
_diffrn_reflns_limit_k_min -15
_diffrn_reflns_limit_l_max 28
_diffrn_reflns_limit_l_min -27
_diffrn_reflns_number 23182
_diffrn_reflns_theta_max 25.49
_diffrn_reflns_theta_min 1.70
_exptl_absorpt_coefficient_mu 1.269
_exptl_absorpt_correction_T_max 0.5978
_exptl_absorpt_correction_T_min 0.7241
_exptl_absorpt_correction_type multi-scan
_exptl_crystal_colour brown
_exptl_crystal_density_diffrn 1.505
_exptl_crystal_density_meas ?
_exptl_crystal_description block
_exptl_crystal_F_000 2076
_exptl_crystal_size_max 0.38
_exptl_crystal_size_mid 0.36
_exptl_crystal_size_min 0.27
_refine_diff_density_max 0.926
_refine_diff_density_min -0.416
_refine_diff_density_rms 0.080
_refine_ls_extinction_method none
_refine_ls_goodness_of_fit_all 1.112
_refine_ls_goodness_of_fit_obs 1.094
_refine_ls_hydrogen_treatment noref
_refine_ls_matrix_type full
_refine_ls_number_parameters 277
_refine_ls_number_reflns 4152
_refine_ls_number_restraints 17
_refine_ls_restrained_S_all 1.119
_refine_ls_restrained_S_obs 1.099
_refine_ls_R_factor_all 0.0494
_refine_ls_R_factor_obs 0.0389
_refine_ls_shift/esd_max -0.001
_refine_ls_shift/esd_mean 0.000
_refine_ls_structure_factor_coef Fsqd
_refine_ls_weighting_details 'w=1/[\s^2^(Fo^2^)+(0.0687P)^2^+4.4978P] where P=(Fo^2^+2Fc^2^)/3'
_refine_ls_weighting_scheme calc
_refine_ls_wR_factor_all 0.1314
_refine_ls_wR_factor_obs 0.1163
_reflns_number_observed 3425
_reflns_number_total 4155
_reflns_observed_criterion >2sigma(I)
_cod_data_source_file ic001068i_17.cif
_cod_data_source_block s1.C6H12at295K
_cod_depositor_comments
;
The following automatic conversions were performed:

'_exptl_crystal_density_meas' value 'not measured' was changed to '?'
- the value is perceived as not measured.

Automatic conversion script
Id: cif_fix_values 3008 2015-01-20 13:52:24Z robertas 

The following automatic conversions were performed:

'_refine_ls_weighting_scheme' value 'calc
w=1/[\s^2^(Fo^2^)+(0.0687P)^2^+4.4978P] where P=(Fo^2^+2Fc^2^)/3' was
changed to 'calc'. New tag '_refine_ls_weighting_details' was
created. The value of the new tag was set to
'w=1/[\s^2^(Fo^2^)+(0.0687P)^2^+4.4978P] where P=(Fo^2^+2Fc^2^)/3'.

Automatic conversion script
Id: cif_fix_values 3143 2015-03-26 13:38:13Z robertas 
;
_cod_original_cell_volume 4469.6(8)
_cod_database_code 4319414

loop_
_symmetry_equiv_pos_as_xyz
'x, y, z'
'-x+1/2, -y+1/2, z'
'-x, y+1/2, -z+1/2'
'x+1/2, -y, -z+1/2'
'-x, -y, -z'
'x-1/2, y-1/2, -z'
'x, -y-1/2, z-1/2'
'-x-1/2, y, z-1/2'

loop_
_atom_site_aniso_label
_atom_site_aniso_U_11
_atom_site_aniso_U_22
_atom_site_aniso_U_33
_atom_site_aniso_U_23
_atom_site_aniso_U_13
_atom_site_aniso_U_12
Co1 0.0459(3) 0.0384(3) 0.0333(2) -0.0032(2) -0.0029(2) 0.0031(2)
Co2 0.0321(3) 0.0304(3) 0.0278(3) 0.000 0.000 0.0002(2)
Cl1 0.0460(5) 0.0593(5) 0.0493(5) -0.0035(4) -0.0020(3) -0.0101(4)
N1 0.0362(13) 0.0393(14) 0.0342(12) -0.0023(10) -0.0014(10) 0.0001(10)
N2 0.0362(13) 0.0327(13) 0.0330(12) -0.0031(10) 0.0033(10) -0.0007(10)
N3 0.0412(14) 0.0365(13) 0.0366(13) 0.0004(10) 0.0028(11) -0.0017(11)
N4 0.0407(14) 0.0391(13) 0.0386(13) -0.0015(11) 0.0023(11) -0.0030(11)
N5 0.0380(14) 0.0401(14) 0.0344(13) 0.0052(10) -0.0021(10) 0.0002(11)
N6 0.0403(14) 0.0457(15) 0.0382(14) -0.0010(11) 0.0027(11) -0.0003(11)
C1 0.036(2) 0.0362(15) 0.0355(15) 0.0013(12) -0.0037(12) 0.0036(12)
C2 0.062(2) 0.049(2) 0.041(2) 0.0085(15) -0.006(2) -0.007(2)
C3 0.078(3) 0.069(3) 0.037(2) 0.006(2) -0.016(2) -0.006(2)
C4 0.069(2) 0.058(2) 0.047(2) -0.006(2) -0.020(2) -0.010(2)
C5 0.045(2) 0.046(2) 0.047(2) -0.0046(14) -0.0051(14) -0.0059(14)
C6 0.040(2) 0.035(2) 0.0356(14) -0.0019(12) -0.0007(12) 0.0007(12)
C7 0.051(2) 0.039(2) 0.062(2) -0.006(2) 0.015(2) 0.0004(14)
C8 0.067(2) 0.038(2) 0.080(3) -0.012(2) 0.018(2) 0.001(2)
C9 0.071(3) 0.035(2) 0.091(3) -0.004(2) 0.014(2) -0.009(2)
C10 0.052(2) 0.040(2) 0.063(2) 0.003(2) 0.013(2) -0.0064(15)
C11 0.052(2) 0.055(2) 0.047(2) -0.011(2) 0.010(2) -0.010(2)
C12 0.068(3) 0.064(2) 0.047(2) -0.001(2) 0.018(2) -0.015(2)
C13 0.085(3) 0.070(3) 0.037(2) 0.014(2) 0.002(2) -0.003(2)
C14 0.056(2) 0.069(2) 0.041(2) 0.014(2) -0.004(2) 0.003(2)
C15 0.046(2) 0.035(2) 0.0369(15) 0.0040(12) -0.0001(13) -0.0008(13)
C17 0.056(2) 0.050(2) 0.064(2) -0.016(2) 0.005(2) 0.006(2)
C18 0.060(2) 0.066(3) 0.086(3) -0.015(2) 0.009(2) 0.023(2)
C19 0.046(2) 0.080(3) 0.083(3) -0.010(2) -0.005(2) 0.015(2)
C20 0.041(2) 0.069(2) 0.061(2) -0.004(2) -0.002(2) 0.003(2)

loop_
_atom_site_label
_atom_site_type_symbol
_atom_site_fract_x
_atom_site_fract_y
_atom_site_fract_z
_atom_site_U_iso_or_equiv
_atom_site_thermal_displace_type
_atom_site_occupancy
_atom_site_calc_flag
_atom_site_refinement_flags
_atom_site_disorder_group
Co1 Co -0.09110(3) 0.82829(3) 0.14832(2) 0.0392(2) Uani 1 d . .
Co2 Co -0.2500 0.7500 0.15078(2) 0.0301(2) Uani 1 d S .
Cl1 Cl 0.07261(7) 0.90709(7) 0.14471(4) 0.0515(2) Uani 1 d . .
N1 N -0.0822(2) 0.7796(2) 0.22836(10) 0.0366(5) Uani 1 d . .
N2 N -0.2986(2) 0.8336(2) 0.20724(10) 0.0340(5) Uani 1 d . .
N3 N -0.1715(2) 0.9371(2) 0.18075(10) 0.0381(6) Uani 1 d . .
N4 N -0.1343(2) 0.8638(2) 0.06929(10) 0.0395(6) Uani 1 d . .
N5 N -0.3008(2) 0.8331(2) 0.09463(10) 0.0375(6) Uani 1 d . .
N6 N -0.0358(2) 0.7035(2) 0.12253(11) 0.0414(6) Uani 1 d . .
C1 C -0.1374(2) 0.7040(2) 0.24621(12) 0.0359(6) Uani 1 d . .
C2 C -0.1327(3) 0.6772(2) 0.30326(14) 0.0509(8) Uani 1 d . .
H2A H -0.1697(3) 0.6257(2) 0.31581(14) 0.061 Uiso 1 calc R .
C3 C -0.0736(3) 0.7273(3) 0.33977(15) 0.0615(10) Uani 1 d . .
H3A H -0.0701(3) 0.7096(3) 0.37713(15) 0.074 Uiso 1 calc R .
C4 C -0.0189(3) 0.8048(3) 0.32100(15) 0.0579(9) Uani 1 d . .
H4A H 0.0217(3) 0.8395(3) 0.34529(15) 0.070 Uiso 1 calc R .
C5 C -0.0265(3) 0.8283(2) 0.26573(14) 0.0459(8) Uani 1 d . .
H5A H 0.0087(3) 0.8809(2) 0.25327(14) 0.055 Uiso 1 calc R .
C6 C -0.2600(2) 0.9231(2) 0.20924(12) 0.0367(6) Uani 1 d . .
C7 C -0.3080(3) 0.9988(2) 0.2364(2) 0.0505(8) Uani 1 d . .
H7A H -0.3696(3) 0.9897(2) 0.2549(2) 0.061 Uiso 1 calc R .
C8 C -0.2639(3) 1.0861(3) 0.2355(2) 0.0618(10) Uani 1 d . .
H8A H -0.2941(3) 1.1357(3) 0.2545(2) 0.074 Uiso 1 calc R .
C9 C -0.1743(3) 1.0997(3) 0.2060(2) 0.0655(11) Uani 1 d . .
H9A H -0.1435(3) 1.1584(3) 0.2048(2) 0.079 Uiso 1 calc R .
C10 C -0.1319(3) 1.0248(2) 0.1788(2) 0.0515(8) Uani 1 d . .
H10A H -0.0729(3) 1.0346(2) 0.1579(2) 0.062 Uiso 1 calc R .
C11 C -0.0651(3) 0.8863(3) 0.02997(14) 0.0512(8) Uani 1 d . .
H11A H 0.0037(3) 0.8839(3) 0.03958(14) 0.061 Uiso 1 calc R .
C12 C -0.0900(3) 0.9125(3) -0.0234(2) 0.0598(10) Uani 1 d . .
H12A H -0.0396(3) 0.9293(3) -0.0489(2) 0.072 Uiso 1 calc R .
C13 C -0.1921(3) 0.9134(3) -0.03847(15) 0.0638(11) Uani 1 d . .
H13A H -0.2113(3) 0.9309(3) -0.07440(15) 0.077 Uiso 1 calc R .
C14 C -0.2641(3) 0.8885(3) -0.00032(14) 0.0555(9) Uani 1 d . .
H14A H -0.3327(3) 0.8871(3) -0.01033(14) 0.067 Uiso 1 calc R .
C15 C -0.2341(2) 0.8646(2) 0.05472(13) 0.0394(7) Uani 1 d . .
C16 C -0.0987(2) 0.6414(2) 0.09697(13) 0.0407(7) Uiso 1 d . .
C17 C -0.0599(3) 0.5530(3) 0.0803(2) 0.0567(9) Uani 1 d . .
H17A H -0.1019(3) 0.5104(3) 0.0619(2) 0.068 Uiso 1 calc R .
C18 C 0.0394(3) 0.5308(3) 0.0914(2) 0.0706(12) Uani 1 d . .
H18A H 0.0653(3) 0.4730(3) 0.0803(2) 0.085 Uiso 1 calc R .
C19 C 0.1017(3) 0.5934(3) 0.1189(2) 0.0694(11) Uani 1 d . .
H19A H 0.1691(3) 0.5783(3) 0.1272(2) 0.083 Uiso 1 calc R .
C20 C 0.0617(3) 0.6783(3) 0.1338(2) 0.0567(9) Uani 1 d . .
H20A H 0.1034(3) 0.7206(3) 0.1525(2) 0.068 Uiso 1 calc R .
C1S C 0.2245(17) 0.8252(14) 0.4245(8) 0.181(8) Uiso 0.50 d PD .
C2S C 0.1522(15) 0.7266(13) 0.4265(9) 0.188(8) Uiso 0.50 d PD .
C3S C 0.2244(11) 0.6507(12) 0.4636(8) 0.147(6) Uiso 0.50 d PD .
C4S C 0.3444(10) 0.6967(11) 0.4638(7) 0.130(5) Uiso 0.50 d PD .
C5S C 0.3122(15) 0.7756(14) 0.5137(10) 0.235(12) Uiso 0.50 d PD .
C6S C 0.2104(17) 0.8412(14) 0.4943(8) 0.164(7) Uiso 0.50 d PD .

loop_
_atom_type_symbol
_atom_type_description
_atom_type_scat_dispersion_real
_atom_type_scat_dispersion_imag
_atom_type_scat_source
C C 0.0033 0.0016 'International Tables Vol C Tables 4.2.6.8 and 6.1.1.4'
H H 0.0000 0.0000 'International Tables Vol C Tables 4.2.6.8 and 6.1.1.4'
N N 0.0061 0.0033 'International Tables Vol C Tables 4.2.6.8 and 6.1.1.4'
Cl Cl 0.1484 0.1585 'International Tables Vol C Tables 4.2.6.8 and 6.1.1.4'
Co Co 0.3494 0.9721 'International Tables Vol C Tables 4.2.6.8 and 6.1.1.4'

loop_
_geom_angle_atom_site_label_1
_geom_angle_atom_site_label_2
_geom_angle_atom_site_label_3
_geom_angle
_geom_angle_site_symmetry_1
_geom_angle_site_symmetry_3
_geom_angle_publ_flag
Co1 Co2 Co1 177.15(3) . 2_465 y
Co2 Co1 Cl1 179.17(3) . . y
N1 Co1 N3 86.07(10) . . y
N1 Co1 N4 166.26(10) . . y
N1 Co1 N6 88.05(10) . . y
N3 Co1 N4 91.18(10) . . y
N3 Co1 N6 167.79(10) . . y
N4 Co1 N6 92.02(10) . . y
N2 Co2 N2 90.04(15) 2_465 . y
N2 Co2 N5 89.64(11) . . y
N2 Co2 N5 179.10(11) . 2_465 y
N2 Co2 N5 179.10(10) 2_465 . ?
N5 Co2 N5 90.7(2) . 2_465 y
N2 Co2 N5 89.63(11) 2_465 2_465 ?
N1 Co1 Cl1 98.10(7) . . y
N3 Co1 Cl1 96.75(8) . . y
N4 Co1 Cl1 95.59(8) . . y
N6 Co1 Cl1 94.66(8) . . y
N6 Co1 Co2 84.62(8) . . ?
N3 Co1 Co2 84.00(7) . . ?
N4 Co1 Co2 84.03(7) . . ?
N1 Co1 Co2 82.30(7) . . ?
N2 Co2 Co1 91.11(7) 2_465 . ?
N2 Co2 Co1 90.90(7) . . ?
N5 Co2 Co1 89.73(8) . . ?
N5 Co2 Co1 88.27(8) 2_465 . ?
N2 Co2 Co1 90.90(7) 2_465 2_465 ?
N2 Co2 Co1 91.12(7) . 2_465 ?
N5 Co2 Co1 88.27(8) . 2_465 ?
N5 Co2 Co1 89.73(8) 2_465 2_465 ?
C5 N1 C1 119.1(3) . . ?
C5 N1 Co1 118.6(2) . . ?
C1 N1 Co1 122.1(2) . . ?
C1 N2 C6 124.6(2) 2_465 . ?
C1 N2 Co2 116.3(2) 2_465 . ?
C6 N2 Co2 118.8(2) . . ?
C10 N3 C6 118.7(3) . . ?
C10 N3 Co1 119.6(2) . . ?
C6 N3 Co1 121.4(2) . . ?
C11 N4 C15 118.0(3) . . ?
C11 N4 Co1 121.4(2) . . ?
C15 N4 Co1 120.7(2) . . ?
C16 N5 C15 123.7(3) 2_465 . ?
C16 N5 Co2 118.1(2) 2_465 . ?
C15 N5 Co2 118.1(2) . . ?
C20 N6 C16 119.2(3) . . ?
C20 N6 Co1 120.8(2) . . ?
C16 N6 Co1 119.8(2) . . ?
N2 C1 N1 114.9(2) 2_465 . ?
N2 C1 C2 125.4(3) 2_465 . ?
N1 C1 C2 119.3(3) . . ?
C3 C2 C1 119.9(3) . . ?
C2 C3 C4 120.0(3) . . ?
C5 C4 C3 118.0(3) . . ?
N1 C5 C4 123.7(3) . . ?
N3 C6 N2 115.7(3) . . ?
N3 C6 C7 119.8(3) . . ?
N2 C6 C7 124.4(3) . . ?
C8 C7 C6 120.2(3) . . ?
C7 C8 C9 119.5(3) . . ?
C10 C9 C8 118.5(3) . . ?
N3 C10 C9 123.2(3) . . ?
N4 C11 C12 123.8(4) . . ?
C11 C12 C13 118.3(3) . . ?
C14 C13 C12 119.5(3) . . ?
C13 C14 C15 119.7(4) . . ?
N4 C15 N5 115.7(3) . . ?
N4 C15 C14 120.7(3) . . ?
N5 C15 C14 123.4(3) . . ?
N6 C16 N5 115.4(3) . 2_465 ?
N6 C16 C17 119.4(3) . . ?
N5 C16 C17 124.8(3) 2_465 . ?
C18 C17 C16 119.6(4) . . ?
C17 C18 C19 120.4(4) . . ?
C20 C19 C18 118.2(4) . . ?
N6 C20 C19 123.0(4) . . ?
C3S C1S C4S 83.9(11) 2_565 2_565 ?
C3S C1S C6S 41.8(10) 2_565 . ?
C4S C1S C6S 42.8(9) 2_565 . ?
C3S C1S C2S 121.8(15) 2_565 . ?
C4S C1S C2S 53.9(11) 2_565 . ?
C6S C1S C2S 91.3(12) . . ?
C3S C1S C2S 66.0(13) 2_565 2_565 ?
C4S C1S C2S 119.7(16) 2_565 2_565 ?
C6S C1S C2S 97.4(14) . 2_565 ?
C2S C1S C2S 99.3(16) . 2_565 ?
C4S C2S C3S 98.4(14) 2_565 . ?
C4S C2S C1S 50.1(9) 2_565 . ?
C3S C2S C1S 103.5(13) . . ?
C4S C2S C1S 108.1(15) 2_565 2_565 ?
C3S C2S C1S 40.4(8) . 2_565 ?
C1S C2S C1S 80.7(16) . 2_565 ?
C6S C3S C1S 93.3(12) 2_565 2_565 ?
C6S C3S C5S 71.7(13) 2_565 2_565 ?
C1S C3S C5S 122.7(18) 2_565 2_565 ?
C6S C3S C2S 134.2(16) 2_565 . ?
C1S C3S C2S 73.6(16) 2_565 . ?
C5S C3S C2S 79.2(13) 2_565 . ?
C6S C3S C4S 42.5(10) 2_565 . ?
C1S C3S C4S 51.6(10) 2_565 . ?
C5S C3S C4S 91.1(12) 2_565 . ?
C2S C3S C4S 105.7(13) . . ?
C6S C4S C1S 85.2(11) 2_565 2_565 ?
C6S C4S C2S 141.2(18) 2_565 2_565 ?
C1S C4S C2S 76.0(11) 2_565 2_565 ?
C6S C4S C5S 73.3(16) 2_565 . ?
C1S C4S C5S 118.8(15) 2_565 . ?
C2S C4S C5S 86.5(15) 2_565 . ?
C6S C4S C3S 41.4(10) 2_565 . ?
C1S C4S C3S 44.5(9) 2_565 . ?
C2S C4S C3S 109.0(12) 2_565 . ?
C5S C4S C3S 91.7(11) . . ?
C3S C5S C4S 89.1(13) 2_565 . ?
C3S C5S C6S 39.4(9) 2_565 . ?
C4S C5S C6S 111.8(13) . . ?
C3S C5S C6S 111.2(14) 2_565 2_565 ?
C4S C5S C6S 39.2(8) . 2_565 ?
C6S C5S C6S 108.7(15) . 2_565 ?
C3S C5S C5S 89.7(11) 2_565 2_565 ?
C4S C5S C5S 87.5(12) . 2_565 ?
C6S C5S C5S 60.5(12) . 2_565 ?
C6S C5S C5S 57.2(11) 2_565 2_565 ?
C3S C6S C4S 96.1(14) 2_565 2_565 ?
C3S C6S C5S 69.0(17) 2_565 . ?
C4S C6S C5S 113.7(16) 2_565 . ?
C3S C6S C1S 44.9(11) 2_565 . ?
C4S C6S C1S 52.0(11) 2_565 . ?
C5S C6S C1S 96.3(15) . . ?
C3S C6S C5S 113.3(20) 2_565 2_565 ?
C4S C6S C5S 67.5(13) 2_565 2_565 ?
C5S C6S C5S 62.3(17) . 2_565 ?
C1S C6S C5S 98.7(14) . 2_565 ?

loop_
_geom_bond_atom_site_label_1
_geom_bond_atom_site_label_2
_geom_bond_distance
_geom_bond_site_symmetry_2
_geom_bond_publ_flag
Co1 Co2 2.3620(5) . y
Co2 Co1 2.3620(5) 2_465 y
Co1 Cl1 2.4218(10) . y
Co1 N1 2.041(2) . y
Co1 N3 2.030(3) . y
Co1 N4 2.038(3) . y
Co1 N6 2.019(3) . y
Co2 N2 1.911(2) . y
Co2 N5 1.912(2) . y
Co2 N2 1.911(2) 2_465 ?
Co2 N5 1.912(2) 2_465 ?
N1 C5 1.347(4) . ?
N1 C1 1.368(4) . ?
N2 C1 1.363(4) 2_465 ?
N2 C6 1.374(4) . ?
N3 C10 1.355(4) . ?
N3 C6 1.359(4) . ?
N4 C11 1.346(4) . ?
N4 C15 1.352(4) . ?
N5 C16 1.366(4) 2_465 ?
N5 C15 1.369(4) . ?
N6 C20 1.354(5) . ?
N6 C16 1.356(4) . ?
C1 N2 1.363(4) 2_465 ?
C1 C2 1.419(4) . ?
C2 C3 1.368(5) . ?
C3 C4 1.392(6) . ?
C4 C5 1.368(5) . ?
C6 C7 1.408(4) . ?
C7 C8 1.373(5) . ?
C8 C9 1.382(6) . ?
C9 C10 1.370(5) . ?
C11 C12 1.371(5) . ?
C12 C13 1.384(6) . ?
C13 C14 1.360(5) . ?
C14 C15 1.416(4) . ?
C16 N5 1.366(4) 2_465 ?
C16 C17 1.417(5) . ?
C17 C18 1.365(6) . ?
C18 C19 1.377(6) . ?
C19 C20 1.367(6) . ?
C1S C3S 1.20(2) 2_565 ?
C1S C4S 1.34(2) 2_565 ?
C1S C6S 1.696(10) . ?
C1S C2S 1.697(10) . ?
C1S C2S 1.78(3) 2_565 ?
C2S C4S 1.41(2) 2_565 ?
C2S C3S 1.690(10) . ?
C2S C1S 1.78(3) 2_565 ?
C3S C6S 1.13(2) 2_565 ?
C3S C1S 1.20(2) 2_565 ?
C3S C5S 1.67(3) 2_565 ?
C3S C4S 1.703(10) . ?
C4S C6S 1.16(2) 2_565 ?
C4S C1S 1.34(2) 2_565 ?
C4S C2S 1.41(2) 2_565 ?
C4S C5S 1.693(10) . ?
C5S C3S 1.67(3) 2_565 ?
C5S C6S 1.694(10) . ?
C5S C6S 1.76(3) 2_565 ?
C5S C5S 1.79(4) 2_565 ?
C6S C3S 1.13(2) 2_565 ?
C6S C4S 1.16(2) 2_565 ?
C6S C5S 1.75(3) 2_565 ?
